data_1504851
loop_
_publ_author_name
'Kurata, Hiroyuki'
'Kim, Sang'
'Fujimoto, Takahisa'
'Matsumoto, Kouzou'
'Kawase, Takeshi'
'Kubo, Takashi'

_publ_section_title
;
 Synthesis and functionalization of 3,3'-bis(spirodienone)-bridged
 2,2'-bithiophene: a new building block for redox-active molecular
 switching materials.
;
_journal_issue 17
_journal_name_full 'Organic letters'
_journal_page_first 3837
_journal_page_last 3840
_journal_paper_doi 10.1021/ol8015379
_journal_volume 10
_journal_year 2008
_chemical_formula_moiety 'C36 H44 O2 S2 '
_chemical_formula_sum 'C36 H44 O2 S2'
_chemical_formula_weight 572.86
_space_group_IT_number 2
_symmetry_cell_setting triclinic
_symmetry_Int_Tables_number 2
_symmetry_space_group_name_Hall '-P 1'
_symmetry_space_group_name_H-M 'P -1'
_cell_angle_alpha 67.23(1)
_cell_angle_beta 71.58(1)
_cell_angle_gamma 65.98(1)
_cell_formula_units_Z 2
_cell_length_a 10.1637(1)
_cell_length_b 11.4120(4)
_cell_length_c 17.2254(2)
_cell_measurement_reflns_used 4392
_cell_measurement_temperature 150.1
_cell_measurement_theta_max 27.5
_cell_measurement_theta_min 3.1
_cell_volume 1652.66(17)
_computing_cell_refinement CRYSTALCLEAR
_computing_data_collection CRYSTALCLEAR
_computing_data_reduction 'teXsan Ver. 2.0'
_computing_publication_material 'teXsan Ver. 2.0'
_computing_structure_refinement SHELXL97
_computing_structure_solution SIR92
_diffrn_detector_area_resol_mean 14.63
_diffrn_measured_fraction_theta_full 0.980
_diffrn_measured_fraction_theta_max 0.980
_diffrn_measurement_device_type 'Rigaku/MSC Mercury CCD'
_diffrn_measurement_method \w
_diffrn_radiation_type 'Mo K\a'
_diffrn_radiation_wavelength 0.7107
_diffrn_reflns_av_R_equivalents 0.048
_diffrn_reflns_limit_h_max 13
_diffrn_reflns_limit_h_min -13
_diffrn_reflns_limit_k_max 14
_diffrn_reflns_limit_k_min -13
_diffrn_reflns_limit_l_max 22
_diffrn_reflns_limit_l_min -22
_diffrn_reflns_number 16627
_diffrn_reflns_theta_full 27.48
_diffrn_reflns_theta_max 27.48
_diffrn_reflns_theta_min 3.10
_exptl_absorpt_coefficient_mu 0.190
_exptl_absorpt_correction_T_max 0.963
_exptl_absorpt_correction_T_min 0.955
_exptl_absorpt_correction_type multi-scan
_exptl_absorpt_process_details '(Jacobson, 1998)'
_exptl_crystal_colour Colorless
_exptl_crystal_density_diffrn 1.151
_exptl_crystal_density_method 'not measured'
_exptl_crystal_description Prism
_exptl_crystal_F_000 616.00
_exptl_crystal_size_max 0.500
_exptl_crystal_size_mid 0.200
_exptl_crystal_size_min 0.200
_refine_diff_density_max 0.69
_refine_diff_density_min -0.54
_refine_diff_density_rms 0.072
_refine_ls_extinction_coef 0.0000
_refine_ls_extinction_expression Fc^*^=kFc[1+0.001xFc^2^\l^3^/sin(2\q)]^-1/4^
_refine_ls_extinction_method SHELXL
_refine_ls_goodness_of_fit_ref 0.834
_refine_ls_hydrogen_treatment noref
_refine_ls_number_parameters 361
_refine_ls_number_reflns 7437
_refine_ls_R_factor_gt 0.0637
_refine_ls_shift/su_max 0.0000
_refine_ls_structure_factor_coef Fsqd
_refine_ls_weighting_details 'w = 1/[\s^2^(Fo^2^) + (0.0404P)^2^+2.8084P] where P=(Fo^2^+2Fc^2^)/3'
_refine_ls_weighting_scheme calc
_refine_ls_wR_factor_ref 0.2059
_reflns_number_gt 6577
_reflns_number_total 7437
_reflns_threshold_expression >2.0sigma(I)
_cod_data_source_file ol8015379_si_001.cif
_cod_data_source_block nonbzQM
_cod_original_cell_volume 1652.63(17)
_cod_original_sg_symbol_H-M 'P -1         '
_cod_original_formula_sum 'C36 H44 O2 S2 '
_cod_database_code 1504851

loop_
_symmetry_equiv_pos_as_xyz
x,y,z
-x,-y,-z

loop_
_atom_site_label
_atom_site_type_symbol
_atom_site_fract_x
_atom_site_fract_y
_atom_site_fract_z
_atom_site_U_iso_or_equiv
_atom_site_adp_type
_atom_site_occupancy
_atom_site_symmetry_multiplicity
_atom_site_calc_flag
S(1) S 0.58098(7) 0.81111(6) 0.14104(4) 0.0261(2) Uani 1.00 1 d
S(2) S 0.28462(7) 0.68277(6) 0.25322(4) 0.0233(2) Uani 1.00 1 d
O(1) O 1.1150(3) 0.2149(4) 0.3632(2) 0.074(1) Uani 1.00 1 d
O(2) O 0.7074(3) 0.0292(2) 0.1582(1) 0.0354(5) Uani 1.00 1 d
C(1) C 0.5883(3) 0.6456(2) 0.1888(2) 0.0190(5) Uani 1.00 1 d
C(2) C 0.7308(3) 0.5605(2) 0.1884(2) 0.0192(5) Uani 1.00 1 d
C(3) C 0.8345(3) 0.6313(3) 0.1494(2) 0.0245(5) Uani 1.00 1 d
C(4) C 0.7682(3) 0.7664(3) 0.1214(2) 0.0288(6) Uani 1.00 1 d
C(5) C 0.4674(3) 0.5936(2) 0.2277(2) 0.0186(5) Uani 1.00 1 d
C(6) C 0.4898(3) 0.4575(2) 0.2518(2) 0.0179(4) Uani 1.00 1 d
C(7) C 0.3576(3) 0.4262(3) 0.2913(2) 0.0236(5) Uani 1.00 1 d
C(8) C 0.2382(3) 0.5385(3) 0.2955(2) 0.0268(5) Uani 1.00 1 d
C(9) C 0.7637(3) 0.4109(2) 0.2362(2) 0.0186(5) Uani 1.00 1 d
C(10) C 0.7514(3) 0.3991(3) 0.3281(2) 0.0200(5) Uani 1.00 1 d
C(11) C 0.8617(3) 0.3344(3) 0.3718(2) 0.0196(5) Uani 1.00 1 d
C(12) C 1.0096(3) 0.2650(3) 0.3279(2) 0.0273(6) Uani 1.00 1 d
C(13) C 1.0260(3) 0.2612(2) 0.2394(2) 0.0197(5) Uani 1.00 1 d
C(14) C 0.9125(3) 0.3307(3) 0.1988(2) 0.0207(5) Uani 1.00 1 d
C(15) C 0.6428(3) 0.3596(2) 0.2297(2) 0.0183(5) Uani 1.00 1 d
C(16) C 0.6634(3) 0.3641(2) 0.1380(2) 0.0176(4) Uani 1.00 1 d
C(17) C 0.6913(3) 0.2581(2) 0.1124(2) 0.0174(4) Uani 1.00 1 d
C(18) C 0.6962(3) 0.1250(2) 0.1786(2) 0.0208(5) Uani 1.00 1 d
C(19) C 0.6860(3) 0.1114(2) 0.2700(2) 0.0199(5) Uani 1.00 1 d
C(20) C 0.6590(3) 0.2217(3) 0.2909(2) 0.0212(5) Uani 1.00 1 d
C(21) C 0.8426(3) 0.3302(3) 0.4642(2) 0.0243(5) Uani 1.00 1 d
C(22) C 0.8816(5) 0.1849(4) 0.5217(2) 0.0458(8) Uani 1.00 1 d
C(23) C 0.9394(4) 0.3992(4) 0.4704(2) 0.0428(8) Uani 1.00 1 d
C(24) C 0.6844(4) 0.4047(5) 0.4986(2) 0.0486(10) Uani 1.00 1 d
C(25) C 1.1739(3) 0.1757(3) 0.1989(2) 0.0243(5) Uani 1.00 1 d
C(26) C 1.2070(4) 0.0286(3) 0.2559(3) 0.056(1) Uani 1.00 1 d
C(27) C 1.2993(3) 0.2230(3) 0.1919(2) 0.0393(7) Uani 1.00 1 d
C(28) C 1.1713(4) 0.1827(6) 0.1096(3) 0.081(2) Uani 1.00 1 d
C(29) C 0.7204(3) 0.2663(2) 0.0177(2) 0.0195(5) Uani 1.00 1 d
C(30) C 0.8723(3) 0.1669(3) -0.0053(2) 0.0311(6) Uani 1.00 1 d
C(31) C 0.6035(3) 0.2332(3) -0.0016(2) 0.0276(6) Uani 1.00 1 d
C(32) C 0.7207(3) 0.4070(3) -0.0417(2) 0.0272(5) Uani 1.00 1 d
C(33) C 0.7041(3) -0.0283(3) 0.3365(2) 0.0260(5) Uani 1.00 1 d
C(34) C 0.5764(4) -0.0752(3) 0.3460(2) 0.0392(7) Uani 1.00 1 d
C(35) C 0.8508(4) -0.1307(3) 0.3096(2) 0.0409(7) Uani 1.00 1 d
C(36) C 0.7038(4) -0.0236(3) 0.4241(2) 0.0386(7) Uani 1.00 1 d
H(1) H 0.9382 0.5889 0.1435 0.0302 Uiso 1.00 1 calc
H(2) H 0.8203 0.8294 0.0935 0.0348 Uiso 1.00 1 calc
H(3) H 0.3525 0.3370 0.3123 0.0287 Uiso 1.00 1 calc
H(4) H 0.1404 0.5371 0.3190 0.0322 Uiso 1.00 1 calc
H(5) H 0.6576 0.4410 0.3578 0.0244 Uiso 1.00 1 calc
H(6) H 0.9272 0.3284 0.1419 0.0250 Uiso 1.00 1 calc
H(7) H 0.6562 0.4486 0.0952 0.0214 Uiso 1.00 1 calc
H(8) H 0.6489 0.2109 0.3500 0.0259 Uiso 1.00 1 calc
H(9) H 0.8726 0.1819 0.5791 0.0574 Uiso 1.00 1 calc
H(10) H 0.8172 0.1436 0.5209 0.0574 Uiso 1.00 1 calc
H(11) H 0.9800 0.1355 0.5016 0.0574 Uiso 1.00 1 calc
H(12) H 1.0395 0.3565 0.4491 0.0534 Uiso 1.00 1 calc
H(13) H 0.9112 0.4916 0.4370 0.0534 Uiso 1.00 1 calc
H(14) H 0.9286 0.3940 0.5284 0.0534 Uiso 1.00 1 calc
H(15) H 0.6585 0.4968 0.4645 0.0614 Uiso 1.00 1 calc
H(16) H 0.6204 0.3652 0.4962 0.0614 Uiso 1.00 1 calc
H(17) H 0.6751 0.4005 0.5562 0.0614 Uiso 1.00 1 calc
H(18) H 1.1319 -0.0046 0.2624 0.0684 Uiso 1.00 1 calc
H(19) H 1.2986 -0.0259 0.2323 0.0684 Uiso 1.00 1 calc
H(20) H 1.2138 0.0234 0.3121 0.0684 Uiso 1.00 1 calc
H(21) H 1.3036 0.2192 0.2477 0.0491 Uiso 1.00 1 calc
H(22) H 1.3900 0.1669 0.1691 0.0491 Uiso 1.00 1 calc
H(23) H 1.2832 0.3133 0.1559 0.0491 Uiso 1.00 1 calc
H(24) H 1.1549 0.2745 0.0730 0.0983 Uiso 1.00 1 calc
H(25) H 1.2626 0.1285 0.0858 0.0983 Uiso 1.00 1 calc
H(26) H 1.0947 0.1547 0.1111 0.0983 Uiso 1.00 1 calc
H(27) H 0.8754 0.0776 0.0303 0.0389 Uiso 1.00 1 calc
H(28) H 0.8906 0.1702 -0.0635 0.0389 Uiso 1.00 1 calc
H(29) H 0.9459 0.1884 0.0040 0.0389 Uiso 1.00 1 calc
H(30) H 0.5099 0.2979 0.0086 0.0348 Uiso 1.00 1 calc
H(31) H 0.6272 0.2344 -0.0599 0.0348 Uiso 1.00 1 calc
H(32) H 0.6006 0.1463 0.0345 0.0348 Uiso 1.00 1 calc
H(33) H 0.7958 0.4282 -0.0329 0.0335 Uiso 1.00 1 calc
H(34) H 0.7401 0.4090 -0.0998 0.0335 Uiso 1.00 1 calc
H(35) H 0.6287 0.4716 -0.0294 0.0335 Uiso 1.00 1 calc
H(36) H 0.4859 -0.0136 0.3647 0.0482 Uiso 1.00 1 calc
H(37) H 0.5746 -0.0796 0.2921 0.0482 Uiso 1.00 1 calc
H(38) H 0.5877 -0.1620 0.3868 0.0482 Uiso 1.00 1 calc
H(39) H 0.8612 -0.2168 0.3509 0.0491 Uiso 1.00 1 calc
H(40) H 0.8551 -0.1364 0.2553 0.0491 Uiso 1.00 1 calc
H(41) H 0.9303 -0.1028 0.3058 0.0491 Uiso 1.00 1 calc
H(42) H 0.7823 0.0048 0.4203 0.0478 Uiso 1.00 1 calc
H(43) H 0.6132 0.0388 0.4428 0.0478 Uiso 1.00 1 calc
H(44) H 0.7142 -0.1099 0.4650 0.0478 Uiso 1.00 1 calc

loop_
_atom_site_aniso_label
_atom_site_aniso_U_11
_atom_site_aniso_U_22
_atom_site_aniso_U_33
_atom_site_aniso_U_12
_atom_site_aniso_U_13
_atom_site_aniso_U_23
S(1) 0.0270(3) 0.0184(3) 0.0315(4) -0.0086(2) 0.0010(3) -0.0099(3)
S(2) 0.0188(3) 0.0257(3) 0.0235(3) -0.0042(2) 0.0008(2) -0.0125(2)
O(1) 0.031(1) 0.131(3) 0.041(1) 0.018(2) -0.015(1) -0.047(2)
O(2) 0.060(1) 0.0206(9) 0.030(1) -0.0142(9) -0.0102(10) -0.0097(8)
C(1) 0.022(1) 0.019(1) 0.018(1) -0.0079(9) -0.0012(9) -0.0090(9)
C(2) 0.021(1) 0.021(1) 0.019(1) -0.0081(9) -0.0006(9) -0.0100(9)
C(3) 0.022(1) 0.028(1) 0.027(1) -0.011(1) 0.0017(10) -0.014(1)
C(4) 0.029(1) 0.028(1) 0.035(1) -0.017(1) 0.005(1) -0.016(1)
C(5) 0.017(1) 0.021(1) 0.018(1) -0.0050(9) -0.0005(8) -0.0097(9)
C(6) 0.019(1) 0.021(1) 0.016(1) -0.0075(9) -0.0011(8) -0.0095(9)
C(7) 0.025(1) 0.027(1) 0.023(1) -0.013(1) 0.0010(10) -0.0108(10)
C(8) 0.022(1) 0.036(1) 0.025(1) -0.013(1) 0.0039(10) -0.014(1)
C(9) 0.017(1) 0.022(1) 0.017(1) -0.0052(9) -0.0014(8) -0.0093(9)
C(10) 0.020(1) 0.024(1) 0.018(1) -0.0065(9) -0.0008(9) -0.0110(9)
C(11) 0.021(1) 0.022(1) 0.017(1) -0.0081(9) -0.0017(9) -0.0079(9)
C(12) 0.023(1) 0.034(1) 0.020(1) -0.002(1) -0.0034(10) -0.011(1)
C(13) 0.019(1) 0.019(1) 0.020(1) -0.0061(9) 0.0010(9) -0.0089(9)
C(14) 0.020(1) 0.024(1) 0.019(1) -0.0066(9) 0.0003(9) -0.0111(9)
C(15) 0.020(1) 0.018(1) 0.018(1) -0.0063(9) -0.0024(9) -0.0083(9)
C(16) 0.019(1) 0.017(1) 0.016(1) -0.0057(8) -0.0017(8) -0.0052(8)
C(17) 0.017(1) 0.019(1) 0.017(1) -0.0059(9) -0.0019(8) -0.0072(9)
C(18) 0.025(1) 0.017(1) 0.020(1) -0.0063(9) -0.0042(9) -0.0067(9)
C(19) 0.020(1) 0.020(1) 0.019(1) -0.0077(9) -0.0048(9) -0.0031(9)
C(20) 0.024(1) 0.023(1) 0.018(1) -0.0083(9) -0.0029(9) -0.0067(9)
C(21) 0.023(1) 0.034(1) 0.017(1) -0.009(1) -0.0022(9) -0.011(1)
C(22) 0.071(2) 0.042(2) 0.023(1) -0.019(2) -0.015(1) -0.002(1)
C(23) 0.053(2) 0.066(2) 0.029(1) -0.035(2) -0.006(1) -0.018(1)
C(24) 0.029(2) 0.084(3) 0.028(1) 0.000(2) -0.003(1) -0.033(2)
C(25) 0.017(1) 0.031(1) 0.026(1) -0.0051(10) 0.0011(9) -0.016(1)
C(26) 0.029(2) 0.025(2) 0.099(3) -0.005(1) 0.007(2) -0.020(2)
C(27) 0.024(1) 0.038(2) 0.054(2) -0.014(1) 0.002(1) -0.014(1)
C(28) 0.029(2) 0.154(5) 0.060(3) 0.023(2) -0.014(2) -0.084(3)
C(29) 0.022(1) 0.021(1) 0.017(1) -0.0067(9) -0.0012(9) -0.0096(9)
C(30) 0.025(1) 0.035(1) 0.029(1) -0.003(1) 0.001(1) -0.019(1)
C(31) 0.030(1) 0.036(1) 0.023(1) -0.014(1) -0.006(1) -0.013(1)
C(32) 0.037(1) 0.028(1) 0.017(1) -0.013(1) 0.001(1) -0.0082(10)
C(33) 0.033(1) 0.018(1) 0.025(1) -0.012(1) -0.009(1) 0.0008(10)
C(34) 0.049(2) 0.036(2) 0.039(2) -0.029(1) -0.011(1) 0.001(1)
C(35) 0.045(2) 0.023(1) 0.046(2) -0.003(1) -0.017(1) -0.002(1)
C(36) 0.061(2) 0.032(2) 0.024(1) -0.021(1) -0.015(1) 0.002(1)

loop_
_atom_type_symbol
_atom_type_description
_atom_type_scat_dispersion_real
_atom_type_scat_dispersion_imag
_atom_type_scat_source
C C 0.003 0.002
;International Tables for Crystallography
(1992, Vol. C, Tables 4.2.6.8 and 6.1.1.4)
;
H H 0.000 0.000
;International Tables for Crystallography
(1992, Vol. C, Table 6.1.1.4)
;
O O 0.011 0.006
;International Tables for Crystallography
(1992, Vol. C, Tables 4.2.6.8 and 6.1.1.4)
;
S S 0.125 0.123
;International Tables for Crystallography
(1992, Vol. C, Tables 4.2.6.8 and 6.1.1.4)
;

loop_
_geom_angle_atom_site_label_1
_geom_angle_atom_site_label_2
_geom_angle_atom_site_label_3
_geom_angle
C4 S1 C1 91.57(13)
C8 S2 C5 91.64(12)
C2 C1 C5 120.7(2)
C2 C1 S1 111.43(19)
C5 C1 S1 127.88(19)
C1 C2 C3 112.3(2)
C1 C2 C9 120.6(2)
C3 C2 C9 126.6(2)
C4 C3 C2 112.1(2)
C4 C3 H1 123.9
C2 C3 H1 124.0
C3 C4 S1 112.6(2)
C3 C4 H2 123.7
S1 C4 H2 123.7
C6 C5 C1 121.2(2)
C6 C5 S2 111.30(18)
C1 C5 S2 127.50(19)
C5 C6 C7 112.6(2)
C5 C6 C15 120.4(2)
C7 C6 C15 126.9(2)
C8 C7 C6 112.1(2)
C8 C7 H3 123.8
C6 C7 H3 124.0
C7 C8 S2 112.3(2)
C7 C8 H4 123.9
S2 C8 H4 123.8
C10 C9 C14 112.6(2)
C10 C9 C2 105.34(19)
C14 C9 C2 111.0(2)
C10 C9 C15 109.60(19)
C14 C9 C15 108.59(19)
C2 C9 C15 109.69(19)
C11 C10 C9 125.3(2)
C11 C10 H5 117.2
C9 C10 H5 117.5
C10 C11 C12 118.7(2)
C10 C11 C21 122.6(2)
C12 C11 C21 118.7(2)
O1 C12 C13 120.9(2)
O1 C12 C11 120.4(2)
C13 C12 C11 118.7(2)
C14 C13 C12 119.2(2)
C14 C13 C25 122.5(2)
C12 C13 C25 118.3(2)
C13 C14 C9 125.0(2)
C13 C14 H6 117.2
C9 C14 H6 117.8
C20 C15 C16 112.8(2)
C20 C15 C6 110.9(2)
C16 C15 C6 107.10(19)
C20 C15 C9 108.51(19)
C16 C15 C9 108.60(19)
C6 C15 C9 108.84(18)
C17 C16 C15 124.9(2)
C17 C16 H7 117.6
C15 C16 H7 117.5
C16 C17 C18 118.9(2)
C16 C17 C29 122.8(2)
C18 C17 C29 118.2(2)
O2 C18 C17 120.5(2)
O2 C18 C19 120.7(2)
C17 C18 C19 118.9(2)
C20 C19 C18 118.7(2)
C20 C19 C33 122.7(2)
C18 C19 C33 118.6(2)
C19 C20 C15 125.6(2)
C19 C20 H8 117.0
C15 C20 H8 117.4
C11 C21 C24 111.3(2)
C11 C21 C22 110.1(2)
C24 C21 C22 108.0(3)
C11 C21 C23 110.8(2)
C24 C21 C23 106.8(3)
C22 C21 C23 109.7(3)
C21 C22 H9 110.3
C21 C22 H10 109.9
H9 C22 H10 108.9
C21 C22 H11 110.0
H9 C22 H11 109.0
H10 C22 H11 108.7
C21 C23 H12 109.9
C21 C23 H13 109.8
H12 C23 H13 108.9
C21 C23 H14 110.1
H12 C23 H14 109.2
H13 C23 H14 108.9
C21 C24 H15 109.5
C21 C24 H16 109.9
H15 C24 H16 109.3
C21 C24 H17 109.8
H15 C24 H17 108.8
H16 C24 H17 109.6
C28 C25 C27 107.9(3)
C28 C25 C13 111.4(2)
C27 C25 C13 111.4(2)
C28 C25 C26 109.2(4)
C27 C25 C26 107.9(3)
C13 C25 C26 109.0(2)
C25 C26 H18 110.9
C25 C26 H19 110.4
H18 C26 H19 110.0
C25 C26 H20 109.3
H18 C26 H20 108.5
H19 C26 H20 107.7
C25 C27 H21 109.5
C25 C27 H22 110.2
H21 C27 H22 108.8
C25 C27 H23 110.1
H21 C27 H23 108.6
H22 C27 H23 109.5
C25 C28 H24 109.3
C25 C28 H25 110.4
H24 C28 H25 108.1
C25 C28 H26 110.6
H24 C28 H26 108.5
H25 C28 H26 110.0
C17 C29 C32 111.5(2)
C17 C29 C30 109.5(2)
C32 C29 C30 107.3(2)
C17 C29 C31 111.6(2)
C32 C29 C31 107.8(2)
C30 C29 C31 109.0(2)
C29 C30 H27 109.4
C29 C30 H28 110.1
H27 C30 H28 108.9
C29 C30 H29 110.0
H27 C30 H29 108.8
H28 C30 H29 109.7
C29 C31 H30 109.7
C29 C31 H31 109.8
H30 C31 H31 109.3
C29 C31 H32 109.6
H30 C31 H32 109.2
H31 C31 H32 109.2
C29 C32 H33 109.4
C29 C32 H34 109.7
H33 C32 H34 108.8
C29 C32 H35 110.0
H33 C32 H35 109.3
H34 C32 H35 109.7
C36 C33 C35 107.6(2)
C36 C33 C19 110.6(2)
C35 C33 C19 110.6(2)
C36 C33 C34 108.2(2)
C35 C33 C34 109.9(3)
C19 C33 C34 109.9(2)
C33 C34 H36 109.9
C33 C34 H37 109.9
H36 C34 H37 109.0
C33 C34 H38 110.1
H36 C34 H38 109.1
H37 C34 H38 108.9
C33 C35 H39 110.1
C33 C35 H40 110.1
H39 C35 H40 109.4
C33 C35 H41 109.7
H39 C35 H41 108.7
H40 C35 H41 108.8
C33 C36 H42 110.1
C33 C36 H43 109.5
H42 C36 H43 108.7)
C33 C36 H44 110.2
H42 C36 H44 109.3
H43 C36 H44 108.9

loop_
_geom_bond_atom_site_label_1
_geom_bond_atom_site_label_2
_geom_bond_distance
S1 C4 1.712(3)
S1 C1 1.723(2)
S2 C8 1.718(3)
S2 C5 1.723(2)
O1 C12 1.220(4)
O2 C18 1.226(3)
C1 C2 1.377(3)
C1 C5 1.442(3)
C2 C3 1.429(3)
C2 C9 1.525(3)
C3 C4 1.359(4)
C3 H1 0.954
C4 H2 0.954
C5 C6 1.381(3)
C6 C7 1.422(3)
C6 C15 1.534(3)
C7 C8 1.368(4)
C7 H3 0.957
C8 H4 0.952
C9 C10 1.503(3)
C9 C14 1.501(3)
C9 C15 1.609(3)
C10 C11 1.340(3)
C10 H5 0.954
C11 C12 1.495(3)
C11 C21 1.526(3)
C12 C13 1.496(3)
C13 C14 1.337(3)
C13 C25 1.539(3)
C14 H6 0.953
C15 C20 1.492(3)
C15 C16 1.509(3)
C16 C17 1.340(3)
C16 H7 0.951
C17 C18 1.498(3)
C17 C29 1.535(3)
C18 C19 1.494(3)
C19 C20 1.341(4)
C19 C33 1.539(3)
C20 H8 0.954
C21 C24 1.528(4)
C21 C22 1.527(4)
C21 C23 1.537(4)
C22 H9 0.952
C22 H10 0.955
C22 H11 0.954
C23 H12 0.952
C23 H13 0.955
C23 H14 0.951
C24 H15 0.956
C24 H16 0.947
C24 H17 0.952
C25 C28 1.516(4)
C25 C27 1.531(4)
C25 C26 1.539(5)
C26 H18 0.942
C26 H19 0.951
C26 H20 0.970
C27 H21 0.959
C27 H22 0.948
C27 H23 0.951
C28 H24 0.967
C28 H25 0.949
C28 H26 0.945
C29 C32 1.535(4)
C29 C30 1.538(3)
C29 C31 1.542(4)
C30 H27 0.959
C30 H28 0.949
C30 H29 0.949
C31 H30 0.951
C31 H31 0.951
C31 H32 0.952
C32 H33 0.956
C32 H34 0.952
C32 H35 0.946
C33 C36 1.531(4)
C33 C35 1.539(4)
C33 C34 1.537(4)
C34 H36 0.952
C34 H37 0.954
C34 H38 0.953
C35 H39 0.951
C35 H40 0.950
C35 H41 0.958
C36 H42 0.952
C36 H43 0.957
C36 H44 0.950

loop_
_geom_contact_atom_site_label_1
_geom_contact_atom_site_label_2
_geom_contact_distance
_geom_contact_site_symmetry_2
S(1) O(2) 3.368(3) 1_565
O(2) C(4) 3.081(4) 1_545
C(23) C(23) 3.57(1) 2_766
C(24) C(24) 3.480(6) 2_666

loop_
_geom_torsion_atom_site_label_1
_geom_torsion_atom_site_label_2
_geom_torsion_atom_site_label_3
_geom_torsion_atom_site_label_4
_geom_torsion
_geom_torsion_publ_flag
S(1) C(1) C(2) C(3) 0.5(3) yes
S(1) C(1) C(2) C(9) 172.9(2) yes
S(1) C(1) C(5) S(2) -12.0(4) yes
S(1) C(1) C(5) C(6) 170.0(2) yes
S(1) C(4) C(3) C(2) -0.1(4) yes
S(2) C(5) C(1) C(2) 166.4(2) yes
S(2) C(5) C(6) C(7) -0.1(3) yes
S(2) C(5) C(6) C(15) 175.7(2) yes
S(2) C(8) C(7) C(6) -0.8(4) yes
O(1) C(12) C(11) C(10) 173.8(4) yes
O(1) C(12) C(11) C(21) -5.5(5) yes
O(1) C(12) C(13) C(14) -172.0(4) yes
O(1) C(12) C(13) C(25) 8.5(5) yes
O(2) C(18) C(17) C(16) 173.0(3) yes
O(2) C(18) C(17) C(29) -7.7(4) yes
O(2) C(18) C(19) C(20) -173.4(3) yes
O(2) C(18) C(19) C(33) 5.6(4) yes
C(1) S(1) C(4) C(3) 0.3(3) yes
C(1) C(2) C(3) C(4) -0.2(4) yes
C(1) C(2) C(9) C(10) -82.0(3) yes
C(1) C(2) C(9) C(14) 155.9(3) yes
C(1) C(2) C(9) C(15) 35.9(4) yes
C(1) C(5) S(2) C(8) -178.5(3) yes
C(1) C(5) C(6) C(7) 178.2(3) yes
C(1) C(5) C(6) C(15) -6.0(4) yes
C(2) C(1) S(1) C(4) -0.4(3) yes
C(2) C(1) C(5) C(6) -11.7(4) yes
C(2) C(9) C(10) C(11) -115.9(3) yes
C(2) C(9) C(14) C(13) 114.5(3) yes
C(2) C(9) C(15) C(6) -48.0(2) yes
C(2) C(9) C(15) C(16) 68.3(2) yes
C(2) C(9) C(15) C(20) -168.8(2) yes
C(3) C(2) C(1) C(5) -178.2(3) yes
C(3) C(2) C(9) C(10) 89.3(3) yes
C(3) C(2) C(9) C(14) -32.8(4) yes
C(3) C(2) C(9) C(15) -152.8(3) yes
C(4) S(1) C(1) C(5) 178.1(3) yes
C(4) C(3) C(2) C(9) -172.1(3) yes
C(5) S(2) C(8) C(7) 0.6(3) yes
C(5) C(1) C(2) C(9) -5.7(5) yes
C(5) C(6) C(7) C(8) 0.6(4) yes
C(5) C(6) C(15) C(9) 35.8(3) yes
C(5) C(6) C(15) C(16) -81.5(4) yes
C(5) C(6) C(15) C(20) 155.1(3) yes
C(6) C(5) S(2) C(8) -0.3(2) yes
C(6) C(15) C(9) C(10) 67.2(2) yes
C(6) C(15) C(9) C(14) -169.4(2) yes
C(6) C(15) C(16) C(17) -121.4(3) yes
C(6) C(15) C(20) C(19) 118.8(3) yes
C(7) C(6) C(15) C(9) -149.0(3) yes
C(7) C(6) C(15) C(16) 93.7(3) yes
C(7) C(6) C(15) C(20) -29.7(4) yes
C(8) C(7) C(6) C(15) -174.9(3) yes
C(9) C(10) C(11) C(12) -1.3(5) yes
C(9) C(10) C(11) C(21) 178.0(3) yes
C(9) C(14) C(13) C(12) -2.3(5) yes
C(9) C(14) C(13) C(25) 177.2(3) yes
C(9) C(15) C(16) C(17) 121.2(3) yes
C(9) C(15) C(20) C(19) -121.7(3) yes
C(10) C(9) C(14) C(13) -3.3(4) yes
C(10) C(9) C(15) C(16) -176.5(2) yes
C(10) C(9) C(15) C(20) -53.6(2) yes
C(10) C(11) C(12) C(13) -4.7(4) yes
C(10) C(11) C(21) C(22) 121.2(3) yes
C(10) C(11) C(21) C(23) -117.2(3) yes
C(10) C(11) C(21) C(24) 1.5(5) yes
C(11) C(10) C(9) C(14) 5.2(4) yes
C(11) C(10) C(9) C(15) 126.2(3) yes
C(11) C(12) C(13) C(14) 6.5(4) yes
C(11) C(12) C(13) C(25) -173.0(3) yes
C(12) C(11) C(21) C(22) -59.5(4) yes
C(12) C(11) C(21) C(23) 62.0(3) yes
C(12) C(11) C(21) C(24) -179.3(3) yes
C(12) C(13) C(25) C(26) 59.2(4) yes
C(12) C(13) C(25) C(27) -59.8(3) yes
C(12) C(13) C(25) C(28) 179.7(4) yes
C(13) C(12) C(11) C(21) 175.9(3) yes
C(13) C(14) C(9) C(15) -124.8(3) yes
C(14) C(9) C(15) C(16) -53.1(2) yes
C(14) C(9) C(15) C(20) 69.8(2) yes
C(14) C(13) C(25) C(26) -120.3(4) yes
C(14) C(13) C(25) C(27) 120.7(3) yes
C(14) C(13) C(25) C(28) 0.3(5) yes
C(15) C(16) C(17) C(18) 3.0(4) yes
C(15) C(16) C(17) C(29) -176.3(2) yes
C(15) C(20) C(19) C(18) -2.2(4) yes
C(15) C(20) C(19) C(33) 178.9(3) yes
C(16) C(15) C(20) C(19) -1.3(4) yes
C(16) C(17) C(18) C(19) -6.6(4) yes
C(16) C(17) C(29) C(30) 121.4(3) yes
C(16) C(17) C(29) C(31) -117.8(3) yes
C(16) C(17) C(29) C(32) 2.8(4) yes
C(17) C(16) C(15) C(20) 0.9(4) yes
C(17) C(18) C(19) C(20) 6.2(4) yes
C(17) C(18) C(19) C(33) -174.9(2) yes
C(18) C(17) C(29) C(30) -57.9(3) yes
C(18) C(17) C(29) C(31) 62.9(3) yes
C(18) C(17) C(29) C(32) -176.5(2) yes
C(18) C(19) C(33) C(34) -65.7(3) yes
C(18) C(19) C(33) C(35) 55.9(4) yes
C(18) C(19) C(33) C(36) 174.9(3) yes
C(19) C(18) C(17) C(29) 172.8(2) yes
C(20) C(19) C(33) C(34) 113.2(3) yes
C(20) C(19) C(33) C(35) -125.2(3) yes
C(20) C(19) C(33) C(36) -6.2(4) yes
C(20) C(19) C(33) C(36) -6.2(4) yes

loop_
_cod_related_entry_id
_cod_related_entry_code
_cod_related_entry_database
1 30651489 ChemSpider
